data_2237297
loop_
_publ_author_name
'Ye, Zhong-Li'
'Xin, Guang-Hua'
'Zhang, Fu-Tian'
'Xiao, Dong-Rong'

_publ_section_title
;
 Diaqua(5-carboxybenzene-1,3-dicarboxylato-\k<i>O</i>^1^)[8-ethyl-5-oxo-2-(piperazin-4-ium-1-yl)-5,8-dihydropyrido[2,3-<i>d</i>]pyrimidine-6-carboxylato-\k^2^<i>O</i>^5^,<i>O</i>^6^]zinc
 monohydrate
;
_journal_coeditor_code CV5383
_journal_issue 2
_journal_name_full 'Acta Crystallographica Section E'
_journal_page_first m127
_journal_paper_doi 10.1107/S1600536813002122
_journal_volume 69
_journal_year 2013
_chemical_formula_iupac '[Zn (C14 H17 N5 O3) (C9 H4 O6) (H2 O)2], H2 O'
_chemical_formula_moiety 'C23 H25 N5 O11 Zn, H2 O'
_chemical_formula_sum 'C23 H27 N5 O12 Zn'
_chemical_formula_weight 630.87
_chemical_name_systematic
'Diaqua(5-carboxybenzene-1,3-dicarboxylato-\k<i>O</i>^1^)[8-ethyl-5-oxo-2-(piperazin-4-ium-1-yl)-5,8-dihydropyrido[2,3-<i>d</i>]pyrimidine-6-carboxylato-\k^2^<i>O</i>^5^,<i>O</i>^6^]zinc monohydrate'
_space_group_IT_number 14
_symmetry_cell_setting monoclinic
_symmetry_space_group_name_Hall '-P 2ybc'
_symmetry_space_group_name_H-M 'P 1 21/c 1'
_atom_sites_solution_hydrogens geom
_atom_sites_solution_primary direct
_atom_sites_solution_secondary difmap
_audit_creation_method SHELXL-97
_cell_angle_alpha 90.00
_cell_angle_beta 125.575(4)
_cell_angle_gamma 90.00
_cell_formula_units_Z 4
_cell_length_a 13.5019(11)
_cell_length_b 12.5743(10)
_cell_length_c 17.7314(10)
_cell_measurement_reflns_used 12140
_cell_measurement_temperature 293(2)
_cell_measurement_theta_max 25.00
_cell_measurement_theta_min 1.85
_cell_volume 2448.5(3)
_computing_cell_refinement 'SAINT (Bruker, 2001)'
_computing_data_collection 'SMART (Bruker, 2001)'
_computing_data_reduction 'SAINT (Bruker, 2001)'
_computing_molecular_graphics 'SHELXTL (Sheldrick, 2008)'
_computing_publication_material 'SHELXL97 (Sheldrick, 2008)'
_computing_structure_refinement 'SHELXL97 (Sheldrick, 2008)'
_computing_structure_solution 'SHELXS97 (Sheldrick, 2008)'
_diffrn_ambient_temperature 293(2)
_diffrn_measured_fraction_theta_full 0.999
_diffrn_measured_fraction_theta_max 0.999
_diffrn_measurement_device_type 'Bruker APEX CCD area-detector'
_diffrn_measurement_method 'phi and omega scans'
_diffrn_radiation_monochromator graphite
_diffrn_radiation_source 'fine-focus sealed tube'
_diffrn_radiation_type MoK\a
_diffrn_radiation_wavelength 0.71073
_diffrn_reflns_av_R_equivalents 0.0192
_diffrn_reflns_av_sigmaI/netI 0.0220
_diffrn_reflns_limit_h_max 13
_diffrn_reflns_limit_h_min -16
_diffrn_reflns_limit_k_max 10
_diffrn_reflns_limit_k_min -14
_diffrn_reflns_limit_l_max 21
_diffrn_reflns_limit_l_min -19
_diffrn_reflns_number 12140
_diffrn_reflns_theta_full 25.00
_diffrn_reflns_theta_max 25.00
_diffrn_reflns_theta_min 1.85
_exptl_absorpt_coefficient_mu 1.083
_exptl_absorpt_correction_T_max 0.7030
_exptl_absorpt_correction_T_min 0.6591
_exptl_absorpt_correction_type multi-scan
_exptl_absorpt_process_details '(SADABS; Bruker, 2001)'
_exptl_crystal_colour colourless
_exptl_crystal_density_diffrn 1.711
_exptl_crystal_density_method 'not measured'
_exptl_crystal_description block
_exptl_crystal_F_000 1304
_exptl_crystal_size_max 0.42
_exptl_crystal_size_mid 0.38
_exptl_crystal_size_min 0.35
_refine_diff_density_max 0.298
_refine_diff_density_min -0.294
_refine_ls_extinction_method none
_refine_ls_goodness_of_fit_ref 0.862
_refine_ls_hydrogen_treatment constr
_refine_ls_matrix_type full
_refine_ls_number_parameters 370
_refine_ls_number_reflns 4299
_refine_ls_number_restraints 0
_refine_ls_restrained_S_all 0.862
_refine_ls_R_factor_all 0.0310
_refine_ls_R_factor_gt 0.0276
_refine_ls_shift/su_max 0.001
_refine_ls_shift/su_mean 0.000
_refine_ls_structure_factor_coef Fsqd
_refine_ls_weighting_details 'calc w=1/[\s^2^(Fo^2^)+(0.1050P)^2^] where P=(Fo^2^+2Fc^2^)/3'
_refine_ls_weighting_scheme calc
_refine_ls_wR_factor_gt 0.1012
_refine_ls_wR_factor_ref 0.1048
_reflns_number_gt 3894
_reflns_number_total 4299
_reflns_threshold_expression I>2sigma(I)
_cod_data_source_file cv5383.cif
_cod_data_source_block I
_cod_original_sg_symbol_Hall '-P 2ybc '
_cod_original_sg_symbol_H-M 'P 21/c'
_cod_database_code 2237297
_cod_database_fobs_code 2237297

loop_
_symmetry_equiv_pos_as_xyz
'x, y, z'
'-x, y+1/2, -z+1/2'
'-x, -y, -z'
'x, -y-1/2, z-1/2'

loop_
_atom_site_type_symbol
_atom_site_label
_atom_site_fract_x
_atom_site_fract_y
_atom_site_fract_z
_atom_site_U_iso_or_equiv
_atom_site_adp_type
_atom_site_calc_flag
_atom_site_refinement_flags
_atom_site_occupancy
_atom_site_symmetry_multiplicity
Zn Zn1 -0.032037(19) 0.542603(16) 0.212780(15) 0.02453(12) Uani d . 1 1
O O1 -0.00857(14) 0.45417(12) 0.31957(11) 0.0390(4) Uani d . 1 1
O OW1 -0.14163(14) 0.42573(12) 0.12210(10) 0.0334(3) Uani d . 1 1
H HW1A -0.1043 0.3693 0.1375 0.040 Uiso d R 1 1
H HW1B -0.1824 0.4383 0.0659 0.040 Uiso d R 1 1
N N1 0.82562(16) 0.33637(14) 0.38179(12) 0.0336(4) Uani d . 1 1
H H1A 0.8906 0.3303 0.3799 0.040 Uiso d R 1 1
H H1B 0.7758 0.2812 0.3501 0.040 Uiso d R 1 1
C C1 0.07412(17) 0.39071(15) 0.37520(13) 0.0248(4) Uani d . 1 1
O OW2 -0.03717(14) 0.61280(11) 0.10620(10) 0.0345(3) Uani d . 1 1
H HW2A 0.0169 0.5959 0.1002 0.041 Uiso d R 1 1
H HW2B -0.0530 0.6774 0.0963 0.041 Uiso d R 1 1
O O2 0.06097(13) 0.32612(11) 0.42274(10) 0.0340(3) Uani d . 1 1
N N2 0.68419(14) 0.42975(13) 0.42967(11) 0.0244(4) Uani d . 1 1
C C2 0.19476(16) 0.39307(14) 0.38844(12) 0.0219(4) Uani d . 1 1
C C2O -0.37837(16) 0.76072(14) 0.26753(12) 0.0220(4) Uani d . 1 1
O OW3 0.77949(16) 0.23797(14) 0.71317(12) 0.0509(4) Uani d . 1 1
H HW3A 0.8273 0.2843 0.7177 0.061 Uiso d R 1 1
H HW3B 0.7854 0.1827 0.6896 0.061 Uiso d R 1 1
O O3 0.15171(13) 0.53636(10) 0.28385(10) 0.0284(3) Uani d . 1 1
N N3 0.50374(15) 0.52444(12) 0.35526(11) 0.0248(4) Uani d . 1 1
C C3 0.28179(17) 0.32237(15) 0.45016(13) 0.0249(4) Uani d . 1 1
H H3A 0.2610 0.2759 0.4797 0.030 Uiso calc R 1 1
O O4 -0.13831(13) 0.64086(11) 0.21967(10) 0.0324(3) Uani d . 1 1
N N4 0.54190(14) 0.37213(12) 0.45188(10) 0.0220(3) Uani d . 1 1
C C4 0.42950(16) 0.38277(14) 0.42995(12) 0.0197(4) Uani d . 1 1
O O5 0.01241(12) 0.74802(11) 0.31946(10) 0.0309(3) Uani d . 1 1
N N5 0.39455(14) 0.31466(12) 0.47158(10) 0.0239(3) Uani d . 1 1
C C5 0.57379(17) 0.44147(14) 0.41227(12) 0.0210(4) Uani d . 1 1
O O6 -0.12766(16) 1.06302(13) 0.42602(13) 0.0456(4) Uani d . 1 1
C C6 0.39329(18) 0.53030(14) 0.33426(13) 0.0226(4) Uani d . 1 1
H H6A 0.3426 0.5842 0.2943 0.027 Uiso calc R 1 1
O O7 -0.28043(13) 1.03074(11) 0.43593(10) 0.0290(3) Uani d . 1 1
C C7 0.34660(17) 0.46027(13) 0.36832(12) 0.0196(4) Uani d . 1 1
O O8 -0.58074(13) 0.74380(12) 0.22537(10) 0.0338(3) Uani d . 1 1
C C8 0.22443(18) 0.46717(14) 0.34316(13) 0.0212(4) Uani d . 1 1
O O9 -0.51412(13) 0.62674(12) 0.16984(10) 0.0361(4) Uani d . 1 1
H H9A -0.5883 0.6067 0.1402 0.054 Uiso d R 1 1
C C9 0.76274(19) 0.34109(17) 0.48758(14) 0.0303(4) Uani d . 1 1
H H9B 0.7156 0.2759 0.4681 0.036 Uiso calc R 1 1
H H9C 0.7943 0.3543 0.5518 0.036 Uiso calc R 1 1
C C10 0.86758(18) 0.32865(19) 0.47921(14) 0.0346(5) Uani d . 1 1
H H10A 0.9277 0.3835 0.5154 0.042 Uiso calc R 1 1
H H10B 0.9062 0.2602 0.5042 0.042 Uiso calc R 1 1
C C11 0.7598(2) 0.43770(19) 0.33365(17) 0.0377(5) Uani d . 1 1
H H11A 0.6851 0.4210 0.2739 0.045 Uiso calc R 1 1
H H11B 0.8102 0.4807 0.3231 0.045 Uiso calc R 1 1
C C12 0.73005(19) 0.49977(17) 0.39075(16) 0.0329(5) Uani d . 1 1
H H12A 0.8026 0.5359 0.4406 0.040 Uiso calc R 1 1
H H12B 0.6692 0.5532 0.3522 0.040 Uiso calc R 1 1
C C13 0.48182(19) 0.23716(16) 0.54400(14) 0.0321(5) Uani d . 1 1
H H13A 0.5642 0.2582 0.5676 0.039 Uiso calc R 1 1
H H13B 0.4743 0.2393 0.5951 0.039 Uiso calc R 1 1
C C14 0.4609(3) 0.1272(2) 0.5085(2) 0.0662(9) Uani d . 1 1
H H14A 0.5191 0.0806 0.5575 0.099 Uiso calc R 1 1
H H14B 0.4700 0.1242 0.4588 0.099 Uiso calc R 1 1
H H14C 0.3801 0.1053 0.4862 0.099 Uiso calc R 1 1
C C15 -0.09348(16) 0.71577(14) 0.27897(12) 0.0215(4) Uani d . 1 1
C C16 -0.17983(16) 0.76464(14) 0.29685(12) 0.0212(4) Uani d . 1 1
C C17 -0.15124(17) 0.85606(15) 0.35071(12) 0.0212(4) Uani d . 1 1
H H17A -0.0747 0.8870 0.3796 0.025 Uiso calc R 1 1
C C18 -0.23701(16) 0.90140(14) 0.36141(12) 0.0212(4) Uani d . 1 1
C C19 -0.34947(17) 0.85178(15) 0.32052(12) 0.0234(4) Uani d . 1 1
H H19A -0.4060 0.8802 0.3289 0.028 Uiso calc R 1 1
C C21 -0.29326(16) 0.71805(15) 0.25523(13) 0.0233(4) Uani d . 1 1
H H21A -0.3129 0.6577 0.2187 0.028 Uiso calc R 1 1
C C22 -0.50197(17) 0.70998(15) 0.21896(12) 0.0244(4) Uani d . 1 1
C C23 -0.21103(17) 1.00653(16) 0.41192(13) 0.0249(4) Uani d . 1 1

loop_
_atom_site_aniso_label
_atom_site_aniso_U_11
_atom_site_aniso_U_22
_atom_site_aniso_U_33
_atom_site_aniso_U_12
_atom_site_aniso_U_13
_atom_site_aniso_U_23
Zn1 0.01950(17) 0.02615(18) 0.03055(17) 0.00258(8) 0.01604(13) -0.00079(8)
O1 0.0278(8) 0.0537(10) 0.0451(9) 0.0111(6) 0.0268(8) 0.0178(7)
OW1 0.0390(9) 0.0277(7) 0.0291(7) -0.0004(6) 0.0173(7) 0.0011(6)
N1 0.0305(10) 0.0413(10) 0.0381(10) 0.0043(8) 0.0251(8) -0.0010(8)
C1 0.0241(10) 0.0273(10) 0.0284(10) -0.0039(8) 0.0183(9) -0.0062(8)
OW2 0.0375(8) 0.0330(8) 0.0440(8) 0.0068(6) 0.0300(7) 0.0054(6)
O2 0.0332(8) 0.0350(8) 0.0461(9) 0.0001(6) 0.0299(7) 0.0057(7)
N2 0.0200(8) 0.0278(8) 0.0292(8) 0.0033(7) 0.0165(7) 0.0035(7)
C2 0.0218(9) 0.0231(9) 0.0246(9) -0.0021(7) 0.0156(8) -0.0042(7)
C2O 0.0194(9) 0.0243(9) 0.0236(9) 0.0008(7) 0.0133(8) 0.0039(7)
OW3 0.0491(11) 0.0523(11) 0.0622(11) 0.0057(8) 0.0385(9) 0.0089(8)
O3 0.0205(7) 0.0287(8) 0.0363(8) 0.0047(5) 0.0166(7) 0.0079(6)
N3 0.0217(9) 0.0237(8) 0.0308(9) 0.0016(6) 0.0162(7) 0.0034(7)
C3 0.0257(10) 0.0262(10) 0.0272(10) -0.0032(8) 0.0179(8) -0.0015(8)
O4 0.0277(8) 0.0298(7) 0.0427(8) 0.0010(6) 0.0221(7) -0.0108(6)
N4 0.0194(8) 0.0240(8) 0.0234(8) 0.0011(6) 0.0128(7) -0.0003(6)
C4 0.0202(9) 0.0204(9) 0.0184(8) -0.0010(7) 0.0111(7) -0.0027(7)
O5 0.0215(7) 0.0334(8) 0.0406(8) -0.0005(6) 0.0196(7) -0.0063(6)
N5 0.0217(8) 0.0249(8) 0.0258(8) 0.0011(6) 0.0143(7) 0.0030(6)
C5 0.0198(10) 0.0222(9) 0.0217(9) -0.0009(7) 0.0124(8) -0.0043(7)
O6 0.0497(11) 0.0391(9) 0.0693(12) -0.0188(8) 0.0467(10) -0.0230(8)
C6 0.0214(10) 0.0214(9) 0.0252(9) 0.0008(7) 0.0137(8) 0.0007(7)
O7 0.0244(8) 0.0345(8) 0.0291(7) 0.0061(6) 0.0161(7) -0.0030(6)
C7 0.0183(10) 0.0201(9) 0.0200(9) -0.0011(6) 0.0109(8) -0.0034(6)
O8 0.0228(7) 0.0394(8) 0.0424(8) 0.0011(6) 0.0208(7) -0.0019(7)
C8 0.0201(10) 0.0210(9) 0.0232(9) -0.0016(7) 0.0130(8) -0.0049(7)
O9 0.0242(8) 0.0423(9) 0.0443(9) -0.0121(6) 0.0213(7) -0.0137(7)
C9 0.0251(10) 0.0382(12) 0.0309(10) 0.0078(8) 0.0182(9) 0.0057(9)
C10 0.0248(11) 0.0461(13) 0.0335(11) 0.0086(9) 0.0173(9) 0.0055(9)
C11 0.0343(12) 0.0461(13) 0.0431(13) 0.0048(10) 0.0284(11) 0.0065(10)
C12 0.0284(11) 0.0321(11) 0.0469(12) 0.0013(9) 0.0268(10) 0.0054(10)
C13 0.0305(11) 0.0338(11) 0.0332(11) 0.0074(9) 0.0192(9) 0.0138(9)
C14 0.096(2) 0.0375(14) 0.0573(17) 0.0229(15) 0.0402(17) 0.0114(13)
C15 0.0228(10) 0.0189(9) 0.0234(9) 0.0048(7) 0.0139(8) 0.0058(7)
C16 0.0182(9) 0.0237(9) 0.0228(9) 0.0042(7) 0.0125(8) 0.0045(7)
C17 0.0175(9) 0.0233(9) 0.0211(9) 0.0025(7) 0.0104(7) 0.0034(7)
C18 0.0219(9) 0.0234(9) 0.0201(9) 0.0030(7) 0.0132(8) 0.0035(7)
C19 0.0218(9) 0.0283(10) 0.0242(9) 0.0049(8) 0.0157(8) 0.0039(7)
C21 0.0230(9) 0.0216(9) 0.0263(9) -0.0005(7) 0.0150(8) -0.0010(7)
C22 0.0209(9) 0.0284(10) 0.0250(9) -0.0001(8) 0.0139(8) 0.0041(8)
C23 0.0233(10) 0.0261(10) 0.0248(9) 0.0042(8) 0.0137(8) 0.0028(8)

loop_
_atom_type_symbol
_atom_type_description
_atom_type_scat_dispersion_real
_atom_type_scat_dispersion_imag
_atom_type_scat_source
C C 0.0033 0.0016 'International Tables Vol C Tables 4.2.6.8 and 6.1.1.4'
H H 0.0000 0.0000 'International Tables Vol C Tables 4.2.6.8 and 6.1.1.4'
N N 0.0061 0.0033 'International Tables Vol C Tables 4.2.6.8 and 6.1.1.4'
O O 0.0106 0.0060 'International Tables Vol C Tables 4.2.6.8 and 6.1.1.4'
Zn Zn 0.2839 1.4301 'International Tables Vol C Tables 4.2.6.8 and 6.1.1.4'

loop_
_geom_angle_atom_site_label_1
_geom_angle_atom_site_label_2
_geom_angle_atom_site_label_3
_geom_angle
O4 Zn1 O3 131.63(6)
O4 Zn1 OW1 106.43(6)
O3 Zn1 OW1 121.73(6)
O4 Zn1 OW2 98.83(6)
O3 Zn1 OW2 87.86(6)
OW1 Zn1 OW2 87.92(6)
O4 Zn1 O1 90.56(6)
O3 Zn1 O1 85.95(6)
OW1 Zn1 O1 89.35(6)
OW2 Zn1 O1 170.62(6)
C1 O1 Zn1 131.15(13)
Zn1 OW1 HW1A 109.7
Zn1 OW1 HW1B 118.8
HW1A OW1 HW1B 114.6
C10 N1 C11 114.71(17)
C10 N1 H1A 108.6
C11 N1 H1A 108.5
C10 N1 H1B 108.6
C11 N1 H1B 108.6
H1A N1 H1B 107.6
O1 C1 O2 122.04(18)
O1 C1 C2 119.83(17)
O2 C1 C2 118.10(17)
Zn1 OW2 HW2A 116.8
Zn1 OW2 HW2B 118.8
HW2A OW2 HW2B 111.3
C5 N2 C12 122.99(16)
C5 N2 C9 119.84(16)
C12 N2 C9 117.14(16)
C3 C2 C8 118.77(17)
C3 C2 C1 117.39(16)
C8 C2 C1 123.80(16)
C19 C2O C21 119.41(17)
C19 C2O C22 121.32(16)
C21 C2O C22 119.19(17)
HW3A OW3 HW3B 109.4
C8 O3 Zn1 128.01(13)
C6 N3 C5 115.66(16)
N5 C3 C2 125.35(17)
N5 C3 H3A 117.3
C2 C3 H3A 117.3
C15 O4 Zn1 120.47(12)
C4 N4 C5 116.09(16)
N4 C4 N5 117.77(16)
N4 C4 C7 123.49(17)
N5 C4 C7 118.74(16)
C3 N5 C4 119.24(15)
C3 N5 C13 119.27(16)
C4 N5 C13 121.39(16)
N4 C5 N2 117.45(17)
N4 C5 N3 125.89(17)
N2 C5 N3 116.65(17)
N3 C6 C7 124.19(17)
N3 C6 H6A 117.9
C7 C6 H6A 117.9
C4 C7 C6 114.51(17)
C4 C7 C8 122.25(17)
C6 C7 C8 123.24(17)
O3 C8 C2 125.06(18)
O3 C8 C7 119.38(17)
C2 C8 C7 115.56(16)
C22 O9 H9A 107.1
N2 C9 C10 110.23(17)
N2 C9 H9B 109.6
C10 C9 H9B 109.6
N2 C9 H9C 109.6
C10 C9 H9C 109.6
H9B C9 H9C 108.1
N1 C10 C9 111.33(16)
N1 C10 H10A 109.4
C9 C10 H10A 109.4
N1 C10 H10B 109.4
C9 C10 H10B 109.4
H10A C10 H10B 108.0
N1 C11 C12 111.01(18)
N1 C11 H11A 109.4
C12 C11 H11A 109.4
N1 C11 H11B 109.4
C12 C11 H11B 109.4
H11A C11 H11B 108.0
N2 C12 C11 110.94(18)
N2 C12 H12A 109.5
C11 C12 H12A 109.5
N2 C12 H12B 109.5
C11 C12 H12B 109.5
H12A C12 H12B 108.0
C14 C13 N5 112.67(19)
C14 C13 H13A 109.1
N5 C13 H13A 109.1
C14 C13 H13B 109.1
N5 C13 H13B 109.1
H13A C13 H13B 107.8
C13 C14 H14A 109.5
C13 C14 H14B 109.5
H14A C14 H14B 109.5
C13 C14 H14C 109.5
H14A C14 H14C 109.5
H14B C14 H14C 109.5
O5 C15 O4 123.77(17)
O5 C15 C16 121.28(16)
O4 C15 C16 114.94(16)
C21 C16 C17 119.49(17)
C21 C16 C15 117.82(17)
C17 C16 C15 122.66(17)
C16 C17 C18 120.43(17)
C16 C17 H17A 119.8
C18 C17 H17A 119.8
C19 C18 C17 118.99(17)
C19 C18 C23 120.31(16)
C17 C18 C23 120.61(16)
C2O C19 C18 120.99(17)
C2O C19 H19A 119.5
C18 C19 H19A 119.5
C16 C21 C2O 120.65(17)
C16 C21 H21A 119.7
C2O C21 H21A 119.7
O8 C22 O9 124.50(18)
O8 C22 C2O 122.69(18)
O9 C22 C2O 112.82(16)
O6 C23 O7 124.09(19)
O6 C23 C18 119.57(17)
O7 C23 C18 116.33(17)

loop_
_geom_bond_atom_site_label_1
_geom_bond_atom_site_label_2
_geom_bond_distance
Zn1 O4 1.9505(13)
Zn1 O3 2.0277(14)
Zn1 OW1 2.0412(14)
Zn1 OW2 2.0501(14)
Zn1 O1 2.0553(15)
O1 C1 1.255(2)
OW1 HW1A 0.8193
OW1 HW1B 0.8271
N1 C10 1.475(3)
N1 C11 1.503(3)
N1 H1A 0.9000
N1 H1B 0.8999
C1 O2 1.255(2)
C1 C2 1.505(3)
OW2 HW2A 0.8247
OW2 HW2B 0.8319
N2 C5 1.343(2)
N2 C12 1.460(3)
N2 C9 1.468(3)
C2 C3 1.368(3)
C2 C8 1.431(3)
C2O C19 1.386(3)
C2O C21 1.396(3)
C2O C22 1.504(3)
OW3 HW3A 0.8383
OW3 HW3B 0.8382
O3 C8 1.275(2)
N3 C6 1.312(3)
N3 C5 1.376(2)
C3 N5 1.341(2)
C3 H3A 0.9300
O4 C15 1.272(2)
N4 C4 1.336(2)
N4 C5 1.338(2)
C4 N5 1.381(2)
C4 C7 1.405(3)
O5 C15 1.237(2)
N5 C13 1.492(2)
O6 C23 1.228(3)
C6 C7 1.407(3)
C6 H6A 0.9300
O7 C23 1.271(2)
C7 C8 1.439(3)
O8 C22 1.210(2)
O9 C22 1.310(2)
O9 H9A 0.8547
C9 C10 1.515(3)
C9 H9B 0.9700
C9 H9C 0.9700
C10 H10A 0.9700
C10 H10B 0.9700
C11 C12 1.506(3)
C11 H11A 0.9700
C11 H11B 0.9700
C12 H12A 0.9700
C12 H12B 0.9700
C13 C14 1.477(3)
C13 H13A 0.9700
C13 H13B 0.9700
C14 H14A 0.9600
C14 H14B 0.9600
C14 H14C 0.9600
C15 C16 1.506(2)
C16 C21 1.385(3)
C16 C17 1.398(3)
C17 C18 1.399(3)
C17 H17A 0.9300
C18 C19 1.393(3)
C18 C23 1.519(3)
C19 H19A 0.9300
C21 H21A 0.9300

loop_
_geom_hbond_atom_site_label_D
_geom_hbond_atom_site_label_H
_geom_hbond_atom_site_label_A
_geom_hbond_site_symmetry_A
_geom_hbond_distance_DH
_geom_hbond_distance_HA
_geom_hbond_distance_DA
_geom_hbond_angle_DHA
N1 H1A O2 1_655 0.90 1.96 2.821(2) 159.7
N1 H1B O8 2_545 0.90 2.20 2.930(2) 137.7
O9 H9A O7 2_445 0.85 1.76 2.5722(19) 158.4
OW1 HW1A O5 2_545 0.82 1.83 2.647(2) 175.6
OW2 HW2A O6 2_545 0.82 1.85 2.674(2) 174.0
OW3 HW3A O3 3_666 0.84 2.27 2.977(2) 141.5
OW3 HW3B OW1 4_666 0.84 2.37 3.159(2) 156.2
OW2 HW2B O2 2 0.83 1.89 2.715(2) 169.4

loop_
_geom_torsion_atom_site_label_1
_geom_torsion_atom_site_label_2
_geom_torsion_atom_site_label_3
_geom_torsion_atom_site_label_4
_geom_torsion
O4 Zn1 O1 C1 -157.90(19)
O3 Zn1 O1 C1 -26.19(18)
OW1 Zn1 O1 C1 95.68(19)
OW2 Zn1 O1 C1 22.6(5)
Zn1 O1 C1 O2 -163.93(14)
Zn1 O1 C1 C2 17.9(3)
O1 C1 C2 C3 179.80(18)
O2 C1 C2 C3 1.6(3)
O1 C1 C2 C8 2.3(3)
O2 C1 C2 C8 -175.91(17)
O4 Zn1 O3 C8 111.22(16)
OW1 Zn1 O3 C8 -62.65(17)
OW2 Zn1 O3 C8 -148.87(16)
O1 Zn1 O3 C8 24.08(16)
C8 C2 C3 N5 -1.2(3)
C1 C2 C3 N5 -178.84(17)
O3 Zn1 O4 C15 -2.41(18)
OW1 Zn1 O4 C15 172.16(14)
OW2 Zn1 O4 C15 -97.42(14)
O1 Zn1 O4 C15 82.66(15)
C5 N4 C4 N5 -178.14(15)
C5 N4 C4 C7 0.8(3)
C2 C3 N5 C4 0.5(3)
C2 C3 N5 C13 176.88(18)
N4 C4 N5 C3 -179.16(16)
C7 C4 N5 C3 1.8(2)
N4 C4 N5 C13 4.6(2)
C7 C4 N5 C13 -174.43(16)
C4 N4 C5 N2 -177.05(16)
C4 N4 C5 N3 3.2(3)
C12 N2 C5 N4 179.90(17)
C9 N2 C5 N4 2.1(3)
C12 N2 C5 N3 -0.3(3)
C9 N2 C5 N3 -178.13(16)
C6 N3 C5 N4 -4.5(3)
C6 N3 C5 N2 175.71(17)
C5 N3 C6 C7 1.9(3)
N4 C4 C7 C6 -3.0(3)
N5 C4 C7 C6 175.96(16)
N4 C4 C7 C8 177.49(16)
N5 C4 C7 C8 -3.6(3)
N3 C6 C7 C4 1.5(3)
N3 C6 C7 C8 -178.97(17)
Zn1 O3 C8 C2 -15.8(3)
Zn1 O3 C8 C7 164.05(12)
C3 C2 C8 O3 179.39(18)
C1 C2 C8 O3 -3.1(3)
C3 C2 C8 C7 -0.5(2)
C1 C2 C8 C7 176.99(16)
C4 C7 C8 O3 -177.04(17)
C6 C7 C8 O3 3.5(3)
C4 C7 C8 C2 2.8(2)
C6 C7 C8 C2 -176.66(16)
C5 N2 C9 C10 166.77(17)
C12 N2 C9 C10 -11.2(3)
C11 N1 C10 C9 56.9(2)
N2 C9 C10 N1 -44.5(2)
C10 N1 C11 C12 -11.1(3)
C5 N2 C12 C11 -120.9(2)
C9 N2 C12 C11 57.0(2)
N1 C11 C12 N2 -43.3(2)
C3 N5 C13 C14 79.6(2)
C4 N5 C13 C14 -104.1(2)
Zn1 O4 C15 O5 17.8(2)
Zn1 O4 C15 C16 -162.60(12)
O5 C15 C16 C21 -174.32(17)
O4 C15 C16 C21 6.1(2)
O5 C15 C16 C17 7.8(3)
O4 C15 C16 C17 -171.76(16)
C21 C16 C17 C18 -1.0(3)
C15 C16 C17 C18 176.78(16)
C16 C17 C18 C19 2.4(3)
C16 C17 C18 C23 -173.99(16)
C21 C2O C19 C18 0.2(3)
C22 C2O C19 C18 -176.69(16)
C17 C18 C19 C2O -2.0(3)
C23 C18 C19 C2O 174.44(16)
C17 C16 C21 C2O -0.8(3)
C15 C16 C21 C2O -178.74(16)
C19 C2O C21 C16 1.3(3)
C22 C2O C21 C16 178.18(16)
C19 C2O C22 O8 -2.0(3)
C21 C2O C22 O8 -178.81(18)
C19 C2O C22 O9 177.94(16)
C21 C2O C22 O9 1.1(2)
C19 C18 C23 O6 -160.80(19)
C17 C18 C23 O6 15.6(3)
C19 C18 C23 O7 18.2(3)
C17 C18 C23 O7 -165.44(16)
